data_4503037
loop_
_publ_author_name
'Lu, Wen-Guan'
'Gu, Jin-Zhong'
'Jiang, Long'
'Tan, Min-Yu'
'Lu, Tong-Bu'

_publ_section_title
;
 Achiral and Chiral Coordination Polymers Containing Helical Chains: The
 Chirality Transfer Between Helical Chains
;
_journal_issue 1
_journal_name_full 'Crystal Growth &amp; Design'
_journal_page_first 192
_journal_paper_doi 10.1021/cg060778h
_journal_volume 8
_journal_year 2008
_chemical_formula_sum 'C5 H4 Mn N2 O5'
_chemical_formula_weight 227.04
_chemical_name_systematic
; 
 ? 
;
_space_group_IT_number 4
_symmetry_cell_setting monoclinic
_symmetry_space_group_name_Hall 'P 2yb'
_symmetry_space_group_name_H-M 'P 1 21 1'
_atom_sites_solution_hydrogens geom
_atom_sites_solution_primary direct
_atom_sites_solution_secondary difmap
_audit_creation_method SHELXL-97
_cell_angle_alpha 90.00
_cell_angle_beta 117.363(4)
_cell_angle_gamma 90.00
_cell_formula_units_Z 2
_cell_length_a 7.0664(19)
_cell_length_b 7.532(2)
_cell_length_c 7.645(2)
_cell_measurement_reflns_used 2140
_cell_measurement_temperature 293(2)
_cell_measurement_theta_max 27.00
_cell_measurement_theta_min 3.00
_cell_volume 361.37(17)
_computing_cell_refinement 'Bruker SMART'
_computing_data_collection 'Bruker SMART'
_computing_data_reduction 'Bruker SAINT'
_computing_molecular_graphics 'Bruker SHELXTL'
_computing_publication_material 'Bruker SHELXTL'
_computing_structure_refinement 'SHELXL-97 (Sheldrick, 1997)'
_computing_structure_solution 'SHELXS-97 (Sheldrick, 1990)'
_diffrn_ambient_temperature 293(2)
_diffrn_measured_fraction_theta_full 0.993
_diffrn_measured_fraction_theta_max 0.993
_diffrn_measurement_device_type 'CCD area detector'
_diffrn_measurement_method 'phi and omega scans'
_diffrn_radiation_monochromator graphite
_diffrn_radiation_source 'fine-focus sealed tube'
_diffrn_radiation_type MoK\a
_diffrn_radiation_wavelength 0.71073
_diffrn_reflns_av_R_equivalents 0.0181
_diffrn_reflns_av_sigmaI/netI 0.0308
_diffrn_reflns_limit_h_max 8
_diffrn_reflns_limit_h_min -8
_diffrn_reflns_limit_k_max 9
_diffrn_reflns_limit_k_min -9
_diffrn_reflns_limit_l_max 9
_diffrn_reflns_limit_l_min -9
_diffrn_reflns_number 2999
_diffrn_reflns_theta_full 27.09
_diffrn_reflns_theta_max 27.09
_diffrn_reflns_theta_min 3.00
_diffrn_standards_decay_% 0
_diffrn_standards_interval_count 0
_diffrn_standards_interval_time 0
_diffrn_standards_number 0
_exptl_absorpt_coefficient_mu 1.816
_exptl_absorpt_correction_T_max 0.8683
_exptl_absorpt_correction_T_min 0.5230
_exptl_absorpt_correction_type multi-scan
_exptl_absorpt_process_details 'SADABS (Sheldrick, 1996)'
_exptl_crystal_colour colorless
_exptl_crystal_density_diffrn 2.086
_exptl_crystal_density_method 'not measured'
_exptl_crystal_description prism
_exptl_crystal_F_000 226
_exptl_crystal_size_max 0.41
_exptl_crystal_size_mid 0.22
_exptl_crystal_size_min 0.08
_refine_diff_density_max 1.217
_refine_diff_density_min -0.230
_refine_diff_density_rms 0.073
_refine_ls_abs_structure_details 'Flack H D (1983), Acta Cryst. A39, 876-881'
_refine_ls_abs_structure_Flack 0.00
_refine_ls_extinction_method none
_refine_ls_goodness_of_fit_ref 1.029
_refine_ls_hydrogen_treatment constr
_refine_ls_matrix_type full
_refine_ls_number_parameters 130
_refine_ls_number_reflns 1548
_refine_ls_number_restraints 1
_refine_ls_restrained_S_all 1.028
_refine_ls_R_factor_all 0.0313
_refine_ls_R_factor_gt 0.0275
_refine_ls_shift/su_max 0.000
_refine_ls_shift/su_mean 0.000
_refine_ls_structure_factor_coef Fsqd
_refine_ls_weighting_details 'calc w=1/[\s^2^(Fo^2^)+(0.0479P)^2^+0.0000P] where P=(Fo^2^+2Fc^2^)/3'
_refine_ls_weighting_scheme calc
_refine_ls_wR_factor_gt 0.0673
_refine_ls_wR_factor_ref 0.0690
_reflns_number_gt 1431
_reflns_number_total 1548
_reflns_threshold_expression >2sigma(I)
_cod_data_source_file cg060778h-file001.cif
_cod_data_source_block 0506253m
_cod_depositor_comments
;
The following automatic conversions were performed:

'_symmetry_cell_setting' value 'Monoclinic' changed to 'monoclinic'
according to /home/saulius/struct/CIF-dictionaries/cif_core.dic
dictionary named 'cif_core.dic' version 2.4.1 from 2010-06-29.

Automatic conversion script
Id: cif_fix_values 1715 2011-07-08 13:25:40Z adriana 
;
_cod_original_cell_volume 361.40(17)
_cod_original_sg_symbol_H-M P2(1)
_cod_database_code 4503037

loop_
_symmetry_equiv_pos_as_xyz
'x, y, z'
'-x, y+1/2, -z'

loop_
_atom_site_label
_atom_site_type_symbol
_atom_site_fract_x
_atom_site_fract_y
_atom_site_fract_z
_atom_site_U_iso_or_equiv
_atom_site_adp_type
_atom_site_occupancy
_atom_site_symmetry_multiplicity
_atom_site_calc_flag
_atom_site_refinement_flags
C1 C 0.9887(5) 0.4119(4) 0.1115(5) 0.0246(7) Uani 1 1 d .
H1 H 1.1265 0.3906 0.2095 0.030 Uiso 1 1 calc R
C2 C 0.7240(4) 0.4840(4) -0.1750(4) 0.0179(6) Uani 1 1 d .
C3 C 0.6489(4) 0.4460(4) -0.0428(4) 0.0165(6) Uani 1 1 d .
C4 C 0.4331(4) 0.4401(4) -0.0533(4) 0.0165(6) Uani 1 1 d .
C5 C 0.6247(5) 0.5340(4) 0.6124(4) 0.0186(6) Uani 1 1 d .
Mn1 Mn 0.71220(6) 0.26566(4) 0.33753(5) 0.01625(12) Uani 1 1 d .
N1 N 0.8174(4) 0.3986(4) 0.1364(4) 0.0198(5) Uani 1 1 d .
N2 N 0.9396(5) 0.4600(4) -0.0726(4) 0.0235(6) Uani 1 1 d .
O1 O 0.4188(3) 0.3637(3) 0.0847(3) 0.0244(5) Uani 1 1 d .
O2 O 0.7251(3) 0.0109(3) 0.1980(3) 0.0205(5) Uani 1 1 d .
O3 O 0.7277(3) 0.4906(3) 0.5216(3) 0.0216(5) Uani 1 1 d .
O5 O 1.0380(4) 0.2317(3) 0.5527(4) 0.0320(7) Uani 1 1 d .
O4 O 0.5473(4) 0.1166(3) 0.4626(3) 0.0317(6) Uani 1 1 d .
H2 H 1.006(6) 0.468(5) -0.110(5) 0.009(9) Uiso 1 1 d .
H3 H 1.137(8) 0.162(8) 0.543(7) 0.062(16) Uiso 1 1 d .
H4 H 1.090(7) 0.329(7) 0.617(7) 0.045(14) Uiso 1 1 d .

loop_
_atom_site_aniso_label
_atom_site_aniso_U_11
_atom_site_aniso_U_22
_atom_site_aniso_U_33
_atom_site_aniso_U_23
_atom_site_aniso_U_13
_atom_site_aniso_U_12
C1 0.0169(15) 0.0331(19) 0.0241(16) 0.0038(13) 0.0097(13) 0.0032(13)
C2 0.0165(14) 0.0187(15) 0.0202(14) 0.0014(11) 0.0100(12) 0.0023(11)
C3 0.0154(13) 0.0186(14) 0.0159(13) 0.0019(11) 0.0076(11) 0.0017(10)
C4 0.0171(14) 0.0158(15) 0.0174(14) -0.0028(11) 0.0087(11) -0.0018(11)
C5 0.0208(14) 0.0197(15) 0.0171(14) -0.0015(11) 0.0102(11) -0.0010(11)
Mn1 0.01627(19) 0.0192(2) 0.01465(19) -0.0002(2) 0.00825(14) -0.0007(2)
N1 0.0145(12) 0.0257(14) 0.0186(12) 0.0033(10) 0.0072(10) 0.0010(10)
N2 0.0159(13) 0.0355(16) 0.0254(15) 0.0063(11) 0.0150(12) 0.0029(11)
O1 0.0165(11) 0.0351(13) 0.0238(11) 0.0081(10) 0.0111(9) 0.0008(9)
O2 0.0143(9) 0.0240(12) 0.0206(10) -0.0061(8) 0.0058(8) -0.0017(8)
O3 0.0250(11) 0.0242(12) 0.0243(11) -0.0019(9) 0.0188(9) -0.0012(9)
O5 0.0220(11) 0.0302(19) 0.0340(13) -0.0100(11) 0.0045(10) 0.0071(10)
O4 0.0341(13) 0.0443(16) 0.0203(11) -0.0057(10) 0.0156(10) -0.0173(11)

loop_
_atom_type_symbol
_atom_type_description
_atom_type_scat_dispersion_real
_atom_type_scat_dispersion_imag
_atom_type_scat_source
C C 0.0033 0.0016 'International Tables Vol C Tables 4.2.6.8 and 6.1.1.4'
H H 0.0000 0.0000 'International Tables Vol C Tables 4.2.6.8 and 6.1.1.4'
N N 0.0061 0.0033 'International Tables Vol C Tables 4.2.6.8 and 6.1.1.4'
O O 0.0106 0.0060 'International Tables Vol C Tables 4.2.6.8 and 6.1.1.4'
Mn Mn 0.3368 0.7283 'International Tables Vol C Tables 4.2.6.8 and 6.1.1.4'

loop_
_geom_angle_atom_site_label_1
_geom_angle_atom_site_label_2
_geom_angle_atom_site_label_3
_geom_angle
_geom_angle_site_symmetry_1
_geom_angle_site_symmetry_3
N1 C1 N2 111.3(3) . .
N2 C2 C3 104.9(3) . .
N2 C2 C5 120.0(3) . 1_554
C3 C2 C5 135.1(3) . 1_554
C2 C3 N1 109.5(3) . .
C2 C3 C4 134.4(2) . .
N1 C3 C4 116.0(3) . .
O1 C4 O2 123.3(3) . 2_655
O1 C4 C3 116.6(2) . .
O2 C4 C3 120.2(3) 2_655 .
O4 C5 O3 124.4(3) 2_656 .
O4 C5 C2 119.9(3) 2_656 1_556
O3 C5 C2 115.7(3) . 1_556
O4 Mn1 O5 102.03(10) . .
O4 Mn1 O3 89.75(9) . .
O5 Mn1 O3 83.06(9) . .
O4 Mn1 O1 94.70(9) . .
O5 Mn1 O1 162.79(9) . .
O3 Mn1 O1 93.07(9) . .
O4 Mn1 O2 84.94(9) . .
O5 Mn1 O2 89.94(9) . .
O3 Mn1 O2 170.17(8) . .
O1 Mn1 O2 95.61(9) . .
O4 Mn1 N1 165.67(9) . .
O5 Mn1 N1 90.10(10) . .
O3 Mn1 N1 99.38(9) . .
O1 Mn1 N1 73.93(9) . .
O2 Mn1 N1 87.49(9) . .
C1 N1 C3 105.5(3) . .
C1 N1 Mn1 139.1(2) . .
C3 N1 Mn1 112.9(2) . .
C1 N2 C2 108.7(3) . .
C4 O1 Mn1 119.07(19) . .
C4 O2 Mn1 124.52(18) 2_645 .
C5 O3 Mn1 133.65(19) . .
C5 O4 Mn1 132.4(2) 2_646 .

loop_
_geom_bond_atom_site_label_1
_geom_bond_atom_site_label_2
_geom_bond_distance
_geom_bond_site_symmetry_2
C1 N1 1.312(4) .
C1 N2 1.336(4) .
C2 N2 1.368(4) .
C2 C3 1.371(4) .
C2 C5 1.492(4) 1_554
C3 N1 1.387(4) .
C3 C4 1.490(4) .
C4 O1 1.246(4) .
C4 O2 1.273(4) 2_655
C5 O4 1.246(4) 2_656
C5 O3 1.258(4) .
C5 C2 1.492(4) 1_556
Mn1 O4 2.135(2) .
Mn1 O5 2.143(2) .
Mn1 O3 2.173(2) .
Mn1 O1 2.213(2) .
Mn1 O2 2.218(2) .
Mn1 N1 2.230(3) .
O2 C4 1.273(4) 2_645
O4 C5 1.246(4) 2_646

loop_
_geom_hbond_atom_site_label_D
_geom_hbond_atom_site_label_H
_geom_hbond_atom_site_label_A
_geom_hbond_distance_DH
_geom_hbond_distance_HA
_geom_hbond_distance_DA
_geom_hbond_angle_DHA
_geom_hbond_site_symmetry_A
O5 H4 O2 0.87(5) 1.97(5) 2.815(3) 165(5) 2_756
O5 H3 O3 0.90(6) 1.81(6) 2.688(3) 165(5) 2_746
N2 H2 O2 0.66(4) 2.31(4) 2.961(4) 172(4) 2_755

loop_
_geom_torsion_atom_site_label_1
_geom_torsion_atom_site_label_2
_geom_torsion_atom_site_label_3
_geom_torsion_atom_site_label_4
_geom_torsion
_geom_torsion_site_symmetry_1
_geom_torsion_site_symmetry_4
N2 C2 C3 N1 -0.4(4) . .
C5 C2 C3 N1 177.0(3) 1_554 .
N2 C2 C3 C4 -178.2(3) . .
C5 C2 C3 C4 -0.8(6) 1_554 .
C2 C3 C4 O1 165.1(4) . .
N1 C3 C4 O1 -12.5(4) . .
C2 C3 C4 O2 -14.9(5) . 2_655
N1 C3 C4 O2 167.4(3) . 2_655
N2 C1 N1 C3 -1.6(4) . .
N2 C1 N1 Mn1 158.3(3) . .
C2 C3 N1 C1 1.3(4) . .
C4 C3 N1 C1 179.5(3) . .
C2 C3 N1 Mn1 -164.7(2) . .
C4 C3 N1 Mn1 13.6(3) . .
O4 Mn1 N1 C1 -128.9(4) . .
O5 Mn1 N1 C1 19.1(3) . .
O3 Mn1 N1 C1 102.1(3) . .
O1 Mn1 N1 C1 -167.4(4) . .
O2 Mn1 N1 C1 -70.8(3) . .
O4 Mn1 N1 C3 30.1(5) . .
O5 Mn1 N1 C3 178.2(2) . .
O3 Mn1 N1 C3 -98.9(2) . .
O1 Mn1 N1 C3 -8.3(2) . .
O2 Mn1 N1 C3 88.2(2) . .
N1 C1 N2 C2 1.4(4) . .
C3 C2 N2 C1 -0.6(4) . .
C5 C2 N2 C1 -178.4(3) 1_554 .
O2 C4 O1 Mn1 -175.2(2) 2_655 .
C3 C4 O1 Mn1 4.7(4) . .
O4 Mn1 O1 C4 -169.3(2) . .
O5 Mn1 O1 C4 24.4(5) . .
O3 Mn1 O1 C4 100.7(2) . .
O2 Mn1 O1 C4 -83.9(2) . .
N1 Mn1 O1 C4 1.9(2) . .
O4 Mn1 O2 C4 74.2(2) . 2_645
O5 Mn1 O2 C4 176.3(2) . 2_645
O3 Mn1 O2 C4 131.8(4) . 2_645
O1 Mn1 O2 C4 -20.0(2) . 2_645
N1 Mn1 O2 C4 -93.6(2) . 2_645
O4 C5 O3 Mn1 -85.5(4) 2_656 .
C2 C5 O3 Mn1 95.9(3) 1_556 .
O4 Mn1 O3 C5 -19.8(3) . .
O5 Mn1 O3 C5 -122.0(3) . .
O1 Mn1 O3 C5 74.8(3) . .
O2 Mn1 O3 C5 -77.1(6) . .
N1 Mn1 O3 C5 149.1(3) . .
O5 Mn1 O4 C5 -150.8(3) . 2_646
O3 Mn1 O4 C5 126.4(3) . 2_646
O1 Mn1 O4 C5 33.3(3) . 2_646
O2 Mn1 O4 C5 -61.9(3) . 2_646
N1 Mn1 O4 C5 -3.5(6) . 2_646
